data_7200644
loop_
_publ_author_name
'Liu, Hsin-Kuan'
'Tsao, Tai-Hsing'
'Zhang, Ya-Ting'
'Lin, Chia-Her'

_publ_section_title
;
 Microwave synthesis and single-crystal-to-single-crystal
 transformation of magnesium coordination polymers exhibiting selective
 gas adsorption and luminescence properties
;
_journal_issue 7
_journal_name_full CrystEngComm
_journal_page_first 1462
_journal_paper_doi 10.1039/b819559e
_journal_volume 11
_journal_year 2009
_chemical_formula_sum 'C10 H14 Mg2 O14'
_chemical_formula_weight 406.84
_chemical_name_systematic
;
?
;
_space_group_IT_number 2
_symmetry_cell_setting triclinic
_symmetry_space_group_name_Hall '-P 1'
_symmetry_space_group_name_H-M 'P -1'
_atom_sites_solution_hydrogens geom
_atom_sites_solution_primary direct
_atom_sites_solution_secondary difmap
_audit_creation_method SHELXL-97
_cell_angle_alpha 90.2270(10)
_cell_angle_beta 108.6700(10)
_cell_angle_gamma 93.3320(10)
_cell_formula_units_Z 1
_cell_length_a 6.90070(10)
_cell_length_b 7.47220(10)
_cell_length_c 8.2521(2)
_cell_measurement_reflns_used 6763
_cell_measurement_temperature 295(2)
_cell_measurement_theta_max 39.84
_cell_measurement_theta_min 2.606
_cell_volume 402.319(13)
_computing_cell_refinement 'Bruker SAINT (Bruker, 2007)'
_computing_data_collection 'Bruker APEX2 (Bruker, 2007)'
_computing_data_reduction 'Bruker SAINT'
_computing_molecular_graphics 'Bruker SHELXTL (Bruker, 2007)'
_computing_publication_material 'Bruker SHELXTL'
_computing_structure_refinement 'SHELXL-97 (Sheldrick, 2008)'
_computing_structure_solution 'SHELXS-97 (Sheldrick, 2008)'
_diffrn_ambient_temperature 295(2)
_diffrn_measured_fraction_theta_full 0.998
_diffrn_measured_fraction_theta_max 0.996
_diffrn_measurement_device_type 'Bruker APEX-II CCD'
_diffrn_measurement_method '\f and \w scans'
_diffrn_radiation_monochromator graphite
_diffrn_radiation_source 'fine-focus sealed tube'
_diffrn_radiation_type MoK\a
_diffrn_radiation_wavelength 0.71073
_diffrn_reflns_av_R_equivalents 0.0469
_diffrn_reflns_av_sigmaI/netI 0.0388
_diffrn_reflns_limit_h_max 12
_diffrn_reflns_limit_h_min -12
_diffrn_reflns_limit_k_max 13
_diffrn_reflns_limit_k_min -13
_diffrn_reflns_limit_l_max 15
_diffrn_reflns_limit_l_min -15
_diffrn_reflns_number 20714
_diffrn_reflns_theta_full 28.28
_diffrn_reflns_theta_max 40.31
_diffrn_reflns_theta_min 2.61
_exptl_absorpt_coefficient_mu 0.226
_exptl_absorpt_correction_T_max 0.9888
_exptl_absorpt_correction_T_min 0.9457
_exptl_absorpt_correction_type multi-scan
_exptl_absorpt_process_details 'SADABS (Bruker, 2007)'
_exptl_crystal_colour colourless
_exptl_crystal_density_diffrn 1.679
_exptl_crystal_density_method 'not measured'
_exptl_crystal_description columnar
_exptl_crystal_F_000 210
_exptl_crystal_size_max 0.25
_exptl_crystal_size_mid 0.15
_exptl_crystal_size_min 0.05
_refine_diff_density_max 0.662
_refine_diff_density_min -0.466
_refine_diff_density_rms 0.101
_refine_ls_extinction_method none
_refine_ls_goodness_of_fit_ref 1.064
_refine_ls_hydrogen_treatment constr
_refine_ls_matrix_type full
_refine_ls_number_parameters 130
_refine_ls_number_reflns 5063
_refine_ls_number_restraints 0
_refine_ls_restrained_S_all 1.064
_refine_ls_R_factor_all 0.0503
_refine_ls_R_factor_gt 0.0374
_refine_ls_shift/su_max 0.000
_refine_ls_shift/su_mean 0.000
_refine_ls_structure_factor_coef Fsqd
_refine_ls_weighting_details 'calc w=1/[\s^2^(Fo^2^)+(0.0675P)^2^+0.0000P] where P=(Fo^2^+2Fc^2^)/3'
_refine_ls_weighting_scheme calc
_refine_ls_wR_factor_gt 0.1172
_refine_ls_wR_factor_ref 0.1228
_reflns_number_gt 3758
_reflns_number_total 5063
_reflns_threshold_expression >2sigma(I)
_cod_data_source_file b819559e.txt
_cod_data_source_block au06m
_cod_depositor_comments
;
The following automatic conversions were performed:
'_symmetry_cell_setting' value 'Triclinic' changed to 'triclinic'
according to '/home/saulius/struct/CIF-dictionaries/cif_core.dic'
dictionary named 'cif_core.dic' version 2.4.1 from 2010-06-29.

Automatic conversion script
Id: cif_fix_enum 1527 2010-12-29 10:47:43Z saulius 
;
_cod_original_sg_symbol_H-M P-1
_cod_database_code 7200644

loop_
_symmetry_equiv_pos_as_xyz
'x, y, z'
'-x, -y, -z'

loop_
_atom_site_label
_atom_site_type_symbol
_atom_site_fract_x
_atom_site_fract_y
_atom_site_fract_z
_atom_site_U_iso_or_equiv
_atom_site_adp_type
_atom_site_occupancy
_atom_site_symmetry_multiplicity
_atom_site_calc_flag
_atom_site_refinement_flags
_atom_site_disorder_assembly
_atom_site_disorder_group
Mg1 Mg 0.5000 0.5000 1.0000 0.01572(8) Uani 1 2 d S . .
Mg2 Mg 1.0000 0.0000 1.0000 0.01740(8) Uani 1 2 d S . .
O1 O 0.45067(8) 0.26448(7) 0.85359(7) 0.01830(10) Uani 1 1 d . . .
O2 O 0.47861(10) 0.35781(8) 1.20938(7) 0.02326(12) Uani 1 1 d . . .
O3 O 1.16376(10) 0.22634(8) 1.11849(8) 0.02437(13) Uani 1 1 d . . .
O4 O 0.73676(10) 0.12375(10) 0.95836(8) 0.02901(15) Uani 1 1 d . . .
C1 C 0.57810(11) 0.15637(9) 0.83996(8) 0.01463(11) Uani 1 1 d . . .
C2 C 0.53660(10) 0.06829(9) 0.66661(8) 0.01376(11) Uani 1 1 d . . .
C3 C 1.45441(11) 0.17385(9) 1.52441(8) 0.01585(12) Uani 1 1 d . . .
H3A H 1.4238 0.2907 1.5409 0.019 Uiso 1 1 calc R . .
C4 C 1.41748(10) 0.10773(9) 1.35876(8) 0.01386(11) Uani 1 1 d . . .
C5 C 1.34670(11) 0.23849(9) 1.21637(8) 0.01553(11) Uani 1 1 d . . .
O1W O 0.18442(10) 0.51630(9) 0.90181(9) 0.02853(14) Uani 1 1 d . . .
H1 H 0.1324 0.4343 0.9527 0.043 Uiso 1 1 d R . .
H2 H 0.1322 0.6055 0.9006 0.043 Uiso 1 1 d R . .
O2W O 1.04602(11) 0.09718(13) 0.77108(9) 0.03604(18) Uani 1 1 d . . .
H3 H 1.1595 0.1468 0.7849 0.054 Uiso 1 1 d R . .
H4 H 0.9753 0.1237 0.6679 0.054 Uiso 1 1 d R . .
O3W O 0.9014(3) 0.2303(3) 1.4252(2) 0.0456(4) Uani 0.50 1 d P . .
H5 H 0.9301 0.1429 1.4442 0.068 Uiso 0.50 1 d PR . .
H6 H 0.7776 0.2625 1.3721 0.068 Uiso 0.50 1 d PR . .
O4W O 0.8652(5) 0.4299(6) 1.5151(5) 0.1217(15) Uani 0.50 1 d P . .
H7 H 0.8746 0.5072 1.5988 0.183 Uiso 0.50 1 d PR . .
H8 H 0.7723 0.4079 1.4196 0.183 Uiso 0.50 1 d PR . .

loop_
_atom_site_aniso_label
_atom_site_aniso_U_11
_atom_site_aniso_U_22
_atom_site_aniso_U_33
_atom_site_aniso_U_23
_atom_site_aniso_U_13
_atom_site_aniso_U_12
Mg1 0.02167(17) 0.01234(14) 0.01197(15) 0.00073(11) 0.00388(12) 0.00030(12)
Mg2 0.01576(15) 0.01634(16) 0.01701(16) -0.00095(12) 0.00075(12) 0.00219(12)
O1 0.0195(2) 0.0172(2) 0.0175(2) -0.00410(17) 0.00441(18) 0.00475(18)
O2 0.0279(3) 0.0225(3) 0.0168(2) 0.00614(19) 0.0047(2) -0.0052(2)
O3 0.0245(3) 0.0183(2) 0.0221(3) 0.00395(19) -0.0037(2) -0.0004(2)
O4 0.0248(3) 0.0400(4) 0.0168(2) -0.0085(2) -0.0031(2) 0.0156(3)
C1 0.0168(3) 0.0149(2) 0.0117(2) -0.00156(19) 0.00373(19) 0.0017(2)
C2 0.0172(3) 0.0129(2) 0.0110(2) -0.00073(18) 0.00411(19) 0.00157(19)
C3 0.0224(3) 0.0119(2) 0.0123(2) -0.00035(19) 0.0039(2) 0.0034(2)
C4 0.0177(3) 0.0119(2) 0.0113(2) 0.00090(18) 0.00357(19) 0.00131(19)
C5 0.0220(3) 0.0124(2) 0.0109(2) 0.00019(18) 0.0035(2) 0.0014(2)
O1W 0.0247(3) 0.0243(3) 0.0349(3) 0.0000(2) 0.0068(2) 0.0038(2)
O2W 0.0250(3) 0.0559(5) 0.0235(3) 0.0092(3) 0.0039(2) -0.0061(3)
O3W 0.0350(8) 0.0598(11) 0.0389(9) 0.0078(8) 0.0075(7) 0.0019(8)
O4W 0.079(2) 0.160(4) 0.089(2) 0.008(2) -0.0175(18) -0.041(2)

loop_
_atom_type_symbol
_atom_type_description
_atom_type_scat_dispersion_real
_atom_type_scat_dispersion_imag
_atom_type_scat_source
C C 0.0033 0.0016 'International Tables Vol C Tables 4.2.6.8 and 6.1.1.4'
H H 0.0000 0.0000 'International Tables Vol C Tables 4.2.6.8 and 6.1.1.4'
O O 0.0106 0.0060 'International Tables Vol C Tables 4.2.6.8 and 6.1.1.4'
Mg Mg 0.0486 0.0363 'International Tables Vol C Tables 4.2.6.8 and 6.1.1.4'

loop_
_geom_angle_atom_site_label_1
_geom_angle_atom_site_label_2
_geom_angle_atom_site_label_3
_geom_angle
_geom_angle_site_symmetry_1
_geom_angle_site_symmetry_3
_geom_angle_publ_flag
O2 Mg1 O2 180.0 2_667 . ?
O2 Mg1 O1W 92.39(3) 2_667 2_667 ?
O2 Mg1 O1W 87.61(3) . 2_667 ?
O2 Mg1 O1W 87.61(3) 2_667 . ?
O2 Mg1 O1W 92.39(3) . . ?
O1W Mg1 O1W 180.0 2_667 . ?
O2 Mg1 O1 90.87(2) 2_667 2_667 ?
O2 Mg1 O1 89.13(2) . 2_667 ?
O1W Mg1 O1 85.35(2) 2_667 2_667 ?
O1W Mg1 O1 94.65(2) . 2_667 ?
O2 Mg1 O1 89.13(2) 2_667 . ?
O2 Mg1 O1 90.87(2) . . ?
O1W Mg1 O1 94.65(2) 2_667 . ?
O1W Mg1 O1 85.35(2) . . ?
O1 Mg1 O1 180.0 2_667 . ?
O4 Mg2 O4 180.0 2_757 . ?
O4 Mg2 O3 89.78(3) 2_757 . ?
O4 Mg2 O3 90.22(3) . . ?
O4 Mg2 O3 90.22(3) 2_757 2_757 ?
O4 Mg2 O3 89.78(3) . 2_757 ?
O3 Mg2 O3 180.00(2) . 2_757 ?
O4 Mg2 O2W 93.36(3) 2_757 2_757 ?
O4 Mg2 O2W 86.64(3) . 2_757 ?
O3 Mg2 O2W 93.35(3) . 2_757 ?
O3 Mg2 O2W 86.65(3) 2_757 2_757 ?
O4 Mg2 O2W 86.64(3) 2_757 . ?
O4 Mg2 O2W 93.36(3) . . ?
O3 Mg2 O2W 86.65(3) . . ?
O3 Mg2 O2W 93.35(3) 2_757 . ?
O2W Mg2 O2W 180.0 2_757 . ?
C1 O1 Mg1 129.24(5) . . ?
C5 O2 Mg1 128.93(5) 1_455 . ?
C5 O3 Mg2 127.05(5) . . ?
C1 O4 Mg2 140.67(5) . . ?
O4 C1 O1 124.08(6) . . ?
O4 C1 C2 119.29(6) . . ?
O1 C1 C2 116.58(6) . . ?
C3 C2 C4 119.15(6) 1_454 2_757 ?
C3 C2 C1 116.74(6) 1_454 . ?
C4 C2 C1 124.07(6) 2_757 . ?
C4 C3 C2 121.38(6) . 1_656 ?
C4 C3 H3A 119.3 . . ?
C2 C3 H3A 119.3 1_656 . ?
C3 C4 C2 119.48(6) . 2_757 ?
C3 C4 C5 116.70(6) . . ?
C2 C4 C5 123.59(6) 2_757 . ?
O2 C5 O3 124.73(7) 1_655 . ?
O2 C5 C4 115.29(6) 1_655 . ?
O3 C5 C4 119.94(6) . . ?
Mg1 O1W H1 105.7 . . ?
Mg1 O1W H2 122.4 . . ?
H1 O1W H2 110.5 . . ?
Mg2 O2W H3 114.5 . . ?
Mg2 O2W H4 139.7 . . ?
H3 O2W H4 104.0 . . ?
O4W O3W H5 143.3 . . ?
O4W O3W H6 70.9 . . ?
H5 O3W H6 126.4 . . ?
O3W O4W H7 156.0 . . ?
O3W O4W H8 69.2 . . ?
H7 O4W H8 131.6 . . ?

loop_
_geom_bond_atom_site_label_1
_geom_bond_atom_site_label_2
_geom_bond_distance
_geom_bond_site_symmetry_2
_geom_bond_publ_flag
Mg1 O2 2.0725(6) 2_667 ?
Mg1 O2 2.0725(6) . ?
Mg1 O1W 2.0774(7) 2_667 ?
Mg1 O1W 2.0774(7) . ?
Mg1 O1 2.0792(5) 2_667 ?
Mg1 O1 2.0792(5) . ?
Mg2 O4 2.0177(6) 2_757 ?
Mg2 O4 2.0177(6) . ?
Mg2 O3 2.0373(6) . ?
Mg2 O3 2.0373(6) 2_757 ?
Mg2 O2W 2.1366(7) 2_757 ?
Mg2 O2W 2.1366(7) . ?
O1 C1 1.2585(9) . ?
O2 C5 1.2516(9) 1_455 ?
O3 C5 1.2600(9) . ?
O4 C1 1.2493(9) . ?
C1 C2 1.5066(9) . ?
C2 C3 1.3979(9) 1_454 ?
C2 C4 1.4011(9) 2_757 ?
C3 C4 1.3909(9) . ?
C3 C2 1.3979(9) 1_656 ?
C3 H3A 0.9300 . ?
C4 C2 1.4011(9) 2_757 ?
C4 C5 1.5070(9) . ?
C5 O2 1.2516(9) 1_655 ?
O1W H1 0.8681 . ?
O1W H2 0.7749 . ?
O2W H3 0.8202 . ?
O2W H4 0.8653 . ?
O3W O4W 1.729(6) . ?
O3W H5 0.6977 . ?
O3W H6 0.8743 . ?
O4W H7 0.8833 . ?
O4W H8 0.8498 . ?
